data_7132643
loop_
_publ_author_name
'Musozoda, Muhammadiqboli'
'Muller, 2nd, Joseph E'
'Anderson, Grace I.'
'Boucher, Mairead'
'Zeller, Matthias'
'Raymond, Casey C.'
'Hillesheim, Patrick C.'
'Mirjafari, Arsalan'

_publ_section_title
;
 Alkyl-templated cocrystallization of long-chain 1-bromoalkanes by
 lipid-like ionic liquids.
;
_journal_issue 13
_journal_name_full 'Chemical communications (Cambridge, England)'
_journal_page_first 1723
_journal_page_last 1726
_journal_paper_doi 10.1039/d3cc04834a
_journal_volume 60
_journal_year 2024
_chemical_absolute_configuration ad
_chemical_formula_moiety 'C19 H40 N O S2, C16 H33 O3 S'
_chemical_formula_sum 'C35 H73 N O4 S3'
_chemical_formula_weight 668.12
_space_group_crystal_system monoclinic
_space_group_IT_number 4
_space_group_name_Hall 'P 2yb'
_space_group_name_H-M_alt 'P 1 21 1'
_atom_sites_solution_hydrogens geom
_atom_sites_solution_primary direct
_atom_sites_solution_secondary difmap
_audit_creation_method SHELXL-2018/3
_audit_update_record
;
2023-09-12 deposited with the CCDC.	2024-01-15 downloaded from the CCDC.
;
_cell_angle_alpha 90
_cell_angle_beta 90.179(2)
_cell_angle_gamma 90
_cell_formula_units_Z 2
_cell_length_a 5.0644(2)
_cell_length_b 7.3853(3)
_cell_length_c 51.831(2)
_cell_measurement_reflns_used 4048
_cell_measurement_temperature 150(2)
_cell_measurement_theta_max 79.1227
_cell_measurement_theta_min 2.5581
_cell_volume 1938.58(13)
_computing_cell_refinement 'SAINT V8.40A (Bruker, 2019)'
_computing_data_collection 'Apex3 v2019.1-0 (Bruker, 2019)'
_computing_data_reduction 'SAINT V8.40A (Bruker, 2019)'
_computing_structure_refinement
;  
SHELXL-2018/3 (Sheldrick, 2015, 2018), 
SHELXLE Rev1030 (H\"ubschle et al., 2011)
;
_computing_structure_solution 'SHELXS-97 (Sheldrick, 2008)'
_diffrn_ambient_temperature 150(2)
_diffrn_detector_area_resol_mean 7.4074
_diffrn_measured_fraction_theta_full 0.997
_diffrn_measured_fraction_theta_max 0.957
_diffrn_measurement_device_type
;
Bruker AXS D8 Quest diffractometer with PhotonIII_C14 charge-integrating pixel 
array detector (CPAD)
;
_diffrn_measurement_method 'omega and phi scans'
_diffrn_radiation_monochromator 'laterally graded multilayer (Goebel) mirror'
_diffrn_radiation_type CuK\a
_diffrn_radiation_wavelength 1.54178
_diffrn_reflns_av_R_equivalents 0.0629
_diffrn_reflns_av_unetI/netI 0.0615
_diffrn_reflns_Laue_measured_fraction_full 0.997
_diffrn_reflns_Laue_measured_fraction_max 0.957
_diffrn_reflns_limit_h_max 6
_diffrn_reflns_limit_h_min -5
_diffrn_reflns_limit_k_max 9
_diffrn_reflns_limit_k_min -9
_diffrn_reflns_limit_l_max 65
_diffrn_reflns_limit_l_min -63
_diffrn_reflns_number 24550
_diffrn_reflns_point_group_measured_fraction_full 0.979
_diffrn_reflns_point_group_measured_fraction_max 0.920
_diffrn_reflns_theta_full 67.679
_diffrn_reflns_theta_max 81.525
_diffrn_reflns_theta_min 1.705
_diffrn_source 'I-mu-S microsource X-ray tube'
_diffrn_source_current '1.0 mA'
_diffrn_source_voltage '50 kV'
_exptl_absorpt_coefficient_mu 2.011
_exptl_absorpt_correction_T_max 0.7543
_exptl_absorpt_correction_T_min 0.6561
_exptl_absorpt_correction_type multi-scan
_exptl_absorpt_process_details
;
 SADABS 2016/2: Krause, L., Herbst-Irmer, R., Sheldrick G.M. & Stalke D.,
 J. Appl. Cryst. 48 (2015) 3-10
;
_exptl_crystal_colour colourless
_exptl_crystal_density_diffrn 1.145
_exptl_crystal_description flake
_exptl_crystal_F_000 740
_exptl_crystal_size_max 0.090
_exptl_crystal_size_mid 0.080
_exptl_crystal_size_min 0.020
_refine_diff_density_max 0.296
_refine_diff_density_min -0.264
_refine_diff_density_rms 0.049
_refine_ls_abs_structure_details
;
 Refined as an inversion twin.
;
_refine_ls_abs_structure_Flack 0.13(3)
_refine_ls_extinction_method none
_refine_ls_goodness_of_fit_ref 1.028
_refine_ls_hydrogen_treatment constr
_refine_ls_matrix_type full
_refine_ls_number_parameters 392
_refine_ls_number_reflns 7943
_refine_ls_number_restraints 1
_refine_ls_restrained_S_all 1.028
_refine_ls_R_factor_all 0.0740
_refine_ls_R_factor_gt 0.0567
_refine_ls_shift/su_max 0.002
_refine_ls_shift/su_mean 0.000
_refine_ls_structure_factor_coef Fsqd
_refine_ls_weighting_details 'w=1/[\s^2^(Fo^2^)+(0.0657P)^2^+0.2007P] where P=(Fo^2^+2Fc^2^)/3'
_refine_ls_weighting_scheme calc
_refine_ls_wR_factor_gt 0.1343
_refine_ls_wR_factor_ref 0.1435
_reflns_Friedel_coverage 0.781
_reflns_Friedel_fraction_full 0.957
_reflns_Friedel_fraction_max 0.877
_reflns_number_gt 6278
_reflns_number_total 7943
_reflns_threshold_expression 'I > 2\s(I)'
_cod_data_source_file d3cc04834a2.cif
_cod_data_source_block NTF3_MullerJ_ThiazolineC16_3_0m
_cod_depositor_comments 'Adding full bibliography for 7132640--7132643.cif.'
_cod_original_cell_volume 1938.60(14)
_cod_original_sg_symbol_H-M 'P 21'
_cod_database_code 7132643
_shelx_shelxl_version_number 2018/3
_shelx_space_group_comment
;
The symmetry employed for this shelxl refinement is uniquely defined
by the following loop, which should always be used as a source of
symmetry information in preference to the above space-group names.
They are only intended as comments.
;
_shelx_estimated_absorpt_t_min 0.840
_shelx_estimated_absorpt_t_max 0.961

loop_
_space_group_symop_operation_xyz
'x, y, z'
'-x, y+1/2, -z'

loop_
_atom_site_label
_atom_site_type_symbol
_atom_site_fract_x
_atom_site_fract_y
_atom_site_fract_z
_atom_site_U_iso_or_equiv
_atom_site_adp_type
_atom_site_occupancy
_atom_site_site_symmetry_order
_atom_site_calc_flag
_atom_site_refinement_flags_posn
_atom_site_refinement_flags_adp
_atom_site_refinement_flags_occupancy
_atom_site_disorder_assembly
_atom_site_disorder_group
S1 S 0.66140(19) 0.7838(2) 0.96215(2) 0.0499(3) Uani 1 1 d . . . . .
N1 N -0.1761(6) 1.2721(7) 0.98896(7) 0.0512(9) Uani 1 1 d . . . . .
H1D H -0.287701 1.366145 0.985816 0.077 Uiso 1 1 calc R U . . .
H1E H -0.118082 1.277662 1.005575 0.077 Uiso 1 1 calc R U . . .
H1F H -0.262829 1.165691 0.986363 0.077 Uiso 1 1 calc R U . . .
S2 S 0.2116(2) 1.3114(2) 0.92071(2) 0.0584(3) Uani 1 1 d . . . . .
S3 S 0.2701(3) 1.22861(18) 0.86575(3) 0.0582(3) Uani 1 1 d . . . . .
O1 O 0.5672(7) 0.6093(6) 0.97107(7) 0.0601(9) Uani 1 1 d . . . . .
O2 O 0.9491(5) 0.7889(7) 0.96067(6) 0.0643(10) Uani 1 1 d . . . . .
O3 O 0.5564(7) 0.9348(5) 0.97735(7) 0.0569(9) Uani 1 1 d . . . . .
O4 O -0.1063(9) 1.0970(8) 0.89453(8) 0.0830(13) Uani 1 1 d . . . . .
C1 C 0.5363(8) 0.8145(8) 0.93027(8) 0.0493(11) Uani 1 1 d . . . . .
H1A H 0.345704 0.784599 0.930092 0.059 Uiso 1 1 calc R U . . .
H1B H 0.554678 0.943506 0.925423 0.059 Uiso 1 1 calc R U . . .
C2 C 0.6753(9) 0.6993(7) 0.91040(9) 0.0467(10) Uani 1 1 d . . . . .
H2A H 0.663310 0.570347 0.915498 0.056 Uiso 1 1 calc R U . . .
H2B H 0.864498 0.732812 0.909889 0.056 Uiso 1 1 calc R U . . .
C3 C 0.5551(8) 0.7233(7) 0.88360(8) 0.0470(10) Uani 1 1 d . . . . .
H3A H 0.369161 0.681927 0.883907 0.056 Uiso 1 1 calc R U . . .
H3B H 0.555410 0.853554 0.879101 0.056 Uiso 1 1 calc R U . . .
C4 C 0.7032(8) 0.6188(7) 0.86293(8) 0.0434(9) Uani 1 1 d . . . . .
H4A H 0.706098 0.488878 0.867638 0.052 Uiso 1 1 calc R U . . .
H4B H 0.888195 0.661905 0.862404 0.052 Uiso 1 1 calc R U . . .
C5 C 0.5808(9) 0.6391(7) 0.83614(8) 0.0458(10) Uani 1 1 d . . . . .
H5A H 0.390771 0.608378 0.837128 0.055 Uiso 1 1 calc R U . . .
H5B H 0.594702 0.767278 0.830728 0.055 Uiso 1 1 calc R U . . .
C6 C 0.7097(9) 0.5204(6) 0.81576(8) 0.0433(9) Uani 1 1 d . . . . .
H6A H 0.900014 0.550211 0.814902 0.052 Uiso 1 1 calc R U . . .
H6B H 0.694035 0.392110 0.821084 0.052 Uiso 1 1 calc R U . . .
C7 C 0.5893(9) 0.5422(6) 0.78904(9) 0.0429(9) Uani 1 1 d . . . . .
H7A H 0.612587 0.669293 0.783414 0.051 Uiso 1 1 calc R U . . .
H7B H 0.397316 0.518333 0.790111 0.051 Uiso 1 1 calc R U . . .
C8 C 0.7086(9) 0.4172(6) 0.76868(9) 0.0432(9) Uani 1 1 d . . . . .
H8A H 0.900617 0.441062 0.767582 0.052 Uiso 1 1 calc R U . . .
H8B H 0.685297 0.290063 0.774281 0.052 Uiso 1 1 calc R U . . .
C9 C 0.5872(9) 0.4398(6) 0.74201(9) 0.0432(9) Uani 1 1 d . . . . .
H9A H 0.395017 0.416885 0.743116 0.052 Uiso 1 1 calc R U . . .
H9B H 0.611918 0.566654 0.736327 0.052 Uiso 1 1 calc R U . . .
C10 C 0.7048(8) 0.3143(7) 0.72186(8) 0.0434(9) Uani 1 1 d . . . . .
H10A H 0.679344 0.187412 0.727508 0.052 Uiso 1 1 calc R U . . .
H10B H 0.897187 0.336746 0.720827 0.052 Uiso 1 1 calc R U . . .
C11 C 0.5844(9) 0.3373(6) 0.69505(8) 0.0453(10) Uani 1 1 d . . . . .
H11A H 0.392000 0.314781 0.696077 0.054 Uiso 1 1 calc R U . . .
H11B H 0.609955 0.464068 0.689390 0.054 Uiso 1 1 calc R U . . .
C12 C 0.7025(9) 0.2113(6) 0.67494(9) 0.0452(10) Uani 1 1 d . . . . .
H12A H 0.895026 0.233402 0.673946 0.054 Uiso 1 1 calc R U . . .
H12B H 0.676260 0.084420 0.680549 0.054 Uiso 1 1 calc R U . . .
C13 C 0.5824(9) 0.2354(7) 0.64825(8) 0.0463(10) Uani 1 1 d . . . . .
H13A H 0.608578 0.362375 0.642681 0.056 Uiso 1 1 calc R U . . .
H13B H 0.389926 0.213408 0.649279 0.056 Uiso 1 1 calc R U . . .
C14 C 0.6998(10) 0.1096(7) 0.62792(9) 0.0493(10) Uani 1 1 d . . . . .
H14A H 0.892238 0.131514 0.626827 0.059 Uiso 1 1 calc R U . . .
H14B H 0.673426 -0.017503 0.633422 0.059 Uiso 1 1 calc R U . . .
C15 C 0.5775(10) 0.1354(8) 0.60126(9) 0.0541(12) Uani 1 1 d . . . . .
H15A H 0.603449 0.262511 0.595779 0.065 Uiso 1 1 calc R U . . .
H15B H 0.385085 0.113145 0.602349 0.065 Uiso 1 1 calc R U . . .
C16 C 0.6952(14) 0.0097(8) 0.58086(11) 0.0695(15) Uani 1 1 d . . . . .
H16A H 0.600230 0.025667 0.564519 0.104 Uiso 1 1 calc R U . . .
H16B H 0.678743 -0.116256 0.586578 0.104 Uiso 1 1 calc R U . . .
H16C H 0.882147 0.039215 0.578419 0.104 Uiso 1 1 calc R U . . .
C17 C 0.0555(8) 1.2832(9) 0.97101(9) 0.0557(11) Uani 1 1 d . . . . .
H17A H 0.141741 1.403018 0.972602 0.067 Uiso 1 1 calc R U . . .
H17B H 0.186680 1.188702 0.975443 0.067 Uiso 1 1 calc R U . . .
C18 C -0.0425(9) 1.2560(10) 0.94399(10) 0.0655(15) Uani 1 1 d . . . . .
H18A H -0.198907 1.333689 0.940971 0.079 Uiso 1 1 calc R U . . .
H18B H -0.097183 1.128312 0.941676 0.079 Uiso 1 1 calc R U . . .
C19 C 0.0834(9) 1.1864(8) 0.89420(10) 0.0570(13) Uani 1 1 d . . . . .
C20 C 0.0950(10) 1.0777(7) 0.84359(9) 0.0529(11) Uani 1 1 d . . . . .
H20A H 0.116434 0.950312 0.849160 0.063 Uiso 1 1 calc R U . . .
H20B H -0.095706 1.107009 0.843413 0.063 Uiso 1 1 calc R U . . .
C21 C 0.2124(9) 1.1041(7) 0.81654(9) 0.0489(10) Uani 1 1 d . . . . .
H21A H 0.185170 1.231086 0.811041 0.059 Uiso 1 1 calc R U . . .
H21B H 0.404995 1.081435 0.817248 0.059 Uiso 1 1 calc R U . . .
C22 C 0.0887(9) 0.9790(7) 0.79688(9) 0.0483(10) Uani 1 1 d . . . . .
H22A H -0.103517 1.002720 0.796137 0.058 Uiso 1 1 calc R U . . .
H22B H 0.113848 0.852228 0.802599 0.058 Uiso 1 1 calc R U . . .
C23 C 0.2041(9) 1.0005(6) 0.76976(9) 0.0461(10) Uani 1 1 d . . . . .
H23A H 0.177846 1.127161 0.764061 0.055 Uiso 1 1 calc R U . . .
H23B H 0.396641 0.978029 0.770603 0.055 Uiso 1 1 calc R U . . .
C24 C 0.0845(9) 0.8755(7) 0.74985(9) 0.0467(10) Uani 1 1 d . . . . .
H24A H -0.107917 0.898253 0.748942 0.056 Uiso 1 1 calc R U . . .
H24B H 0.110202 0.748779 0.755566 0.056 Uiso 1 1 calc R U . . .
C25 C 0.2008(9) 0.8970(7) 0.72290(9) 0.0469(10) Uani 1 1 d . . . . .
H25A H 0.175639 1.023800 0.717226 0.056 Uiso 1 1 calc R U . . .
H25B H 0.393175 0.873910 0.723820 0.056 Uiso 1 1 calc R U . . .
C26 C 0.0809(8) 0.7722(7) 0.70284(9) 0.0476(10) Uani 1 1 d . . . . .
H26A H -0.111555 0.794835 0.701892 0.057 Uiso 1 1 calc R U . . .
H26B H 0.106833 0.645170 0.708408 0.057 Uiso 1 1 calc R U . . .
C27 C 0.1989(8) 0.7961(7) 0.67599(8) 0.0475(9) Uani 1 1 d . . . . .
H27A H 0.171790 0.922883 0.670381 0.057 Uiso 1 1 calc R U . . .
H27B H 0.391601 0.774427 0.676980 0.057 Uiso 1 1 calc R U . . .
C28 C 0.0809(9) 0.6704(7) 0.65587(9) 0.0485(11) Uani 1 1 d . . . . .
H28A H -0.111781 0.692104 0.654860 0.058 Uiso 1 1 calc R U . . .
H28B H 0.107842 0.543552 0.661481 0.058 Uiso 1 1 calc R U . . .
C29 C 0.1993(10) 0.6943(7) 0.62902(10) 0.0503(11) Uani 1 1 d . . . . .
H29A H 0.391966 0.672463 0.630039 0.060 Uiso 1 1 calc R U . . .
H29B H 0.172620 0.821185 0.623432 0.060 Uiso 1 1 calc R U . . .
C30 C 0.0809(10) 0.5682(8) 0.60868(10) 0.0548(12) Uani 1 1 d . . . . .
H30A H 0.101872 0.441404 0.614533 0.066 Uiso 1 1 calc R U . . .
H30B H -0.110534 0.593164 0.607159 0.066 Uiso 1 1 calc R U . . .
C31 C 0.2068(11) 0.5883(8) 0.58225(10) 0.0586(12) Uani 1 1 d . . . . .
H31A H 0.178088 0.713510 0.576038 0.070 Uiso 1 1 calc R U . . .
H31B H 0.399654 0.569498 0.583950 0.070 Uiso 1 1 calc R U . . .
C32 C 0.0994(12) 0.4570(9) 0.56225(11) 0.0678(15) Uani 1 1 d . . . . .
H32A H 0.116039 0.332085 0.569003 0.081 Uiso 1 1 calc R U . . .
H32B H -0.090816 0.481849 0.559572 0.081 Uiso 1 1 calc R U . . .
C33 C 0.2392(13) 0.4683(10) 0.53648(12) 0.0758(17) Uani 1 1 d . . . . .
H33A H 0.221523 0.593175 0.529764 0.091 Uiso 1 1 calc R U . . .
H33B H 0.429619 0.444733 0.539271 0.091 Uiso 1 1 calc R U . . .
C34 C 0.1375(15) 0.3381(13) 0.51631(13) 0.094(2) Uani 1 1 d . . . . .
H34A H -0.054010 0.358753 0.513826 0.113 Uiso 1 1 calc R U . . .
H34B H 0.161182 0.212762 0.522672 0.113 Uiso 1 1 calc R U . . .
C35 C 0.2761(18) 0.3571(15) 0.49032(16) 0.113(3) Uani 1 1 d . . . . .
H35A H 0.204225 0.267867 0.478191 0.170 Uiso 1 1 calc R U . . .
H35B H 0.465898 0.336216 0.492580 0.170 Uiso 1 1 calc R U . . .
H35C H 0.247187 0.479291 0.483511 0.170 Uiso 1 1 calc R U . . .

loop_
_atom_site_aniso_label
_atom_site_aniso_U_11
_atom_site_aniso_U_22
_atom_site_aniso_U_33
_atom_site_aniso_U_23
_atom_site_aniso_U_13
_atom_site_aniso_U_12
S1 0.0340(4) 0.0783(8) 0.0373(5) 0.0014(5) -0.0008(4) -0.0030(5)
N1 0.0366(16) 0.074(3) 0.0427(17) -0.0014(19) 0.0010(14) -0.0058(19)
S2 0.0493(6) 0.0760(9) 0.0499(6) -0.0039(6) 0.0048(5) -0.0132(6)
S3 0.0537(7) 0.0665(8) 0.0543(6) -0.0039(5) 0.0055(5) -0.0108(6)
O1 0.051(2) 0.082(3) 0.0465(18) 0.0088(17) -0.0004(16) 0.0042(18)
O2 0.0348(14) 0.115(3) 0.0433(15) -0.002(2) -0.0021(12) -0.003(2)
O3 0.0461(19) 0.080(3) 0.0444(18) -0.0072(16) 0.0070(15) -0.0050(17)
O4 0.086(3) 0.109(4) 0.054(2) -0.007(2) 0.010(2) -0.036(3)
C1 0.0364(19) 0.071(3) 0.040(2) 0.001(2) -0.0024(16) -0.004(2)
C2 0.039(2) 0.061(3) 0.040(2) 0.0035(19) -0.0006(17) -0.003(2)
C3 0.0340(19) 0.065(3) 0.042(2) 0.000(2) -0.0027(17) -0.005(2)
C4 0.037(2) 0.054(3) 0.039(2) 0.0016(18) -0.0013(17) -0.0038(18)
C5 0.045(2) 0.053(3) 0.039(2) 0.0034(18) -0.0037(18) -0.0035(19)
C6 0.042(2) 0.047(2) 0.040(2) 0.0010(17) -0.0003(18) -0.0025(18)
C7 0.044(2) 0.045(2) 0.040(2) 0.0031(17) -0.0001(18) -0.0010(18)
C8 0.041(2) 0.046(2) 0.043(2) -0.0002(18) 0.0012(18) -0.0023(18)
C9 0.043(2) 0.044(2) 0.043(2) 0.0051(17) 0.0015(18) -0.0013(17)
C10 0.0403(19) 0.044(2) 0.046(2) 0.0021(19) 0.0013(16) -0.0001(19)
C11 0.045(2) 0.047(3) 0.044(2) 0.0018(17) 0.0008(17) 0.0001(18)
C12 0.044(2) 0.047(2) 0.045(2) -0.0021(18) -0.0003(18) -0.0024(19)
C13 0.048(2) 0.048(2) 0.043(2) 0.0023(18) -0.0003(18) -0.001(2)
C14 0.052(3) 0.047(2) 0.049(2) 0.0006(19) 0.000(2) -0.004(2)
C15 0.057(3) 0.061(3) 0.045(2) -0.003(2) -0.002(2) -0.004(2)
C16 0.090(4) 0.068(4) 0.051(3) -0.010(2) 0.008(3) -0.003(3)
C17 0.038(2) 0.080(3) 0.049(2) -0.002(3) 0.0019(18) -0.004(2)
C18 0.046(2) 0.097(4) 0.054(3) -0.001(3) 0.003(2) -0.007(3)
C19 0.038(2) 0.085(4) 0.048(3) -0.008(2) -0.004(2) -0.003(2)
C20 0.056(3) 0.056(3) 0.047(2) 0.001(2) -0.002(2) 0.001(2)
C21 0.046(2) 0.051(3) 0.050(2) 0.001(2) 0.003(2) -0.003(2)
C22 0.047(2) 0.048(3) 0.051(3) 0.0028(19) 0.000(2) -0.0042(19)
C23 0.042(2) 0.045(2) 0.051(2) 0.0029(19) 0.0009(19) -0.0024(18)
C24 0.044(2) 0.047(2) 0.049(2) 0.0021(18) -0.0003(19) -0.0046(18)
C25 0.044(2) 0.046(2) 0.051(2) 0.0002(19) 0.000(2) -0.0030(19)
C26 0.045(2) 0.046(3) 0.051(2) 0.0037(19) -0.0012(18) -0.0015(19)
C27 0.046(2) 0.044(2) 0.052(2) 0.001(2) 0.0014(17) -0.002(2)
C28 0.043(2) 0.050(3) 0.053(3) 0.004(2) -0.002(2) -0.0021(19)
C29 0.049(2) 0.048(3) 0.053(3) 0.0026(19) 0.001(2) -0.002(2)
C30 0.052(3) 0.060(3) 0.052(3) 0.001(2) -0.001(2) -0.006(2)
C31 0.056(3) 0.062(3) 0.057(3) -0.001(2) 0.003(2) -0.004(2)
C32 0.067(3) 0.080(4) 0.057(3) -0.005(3) -0.004(3) -0.012(3)
C33 0.078(4) 0.093(5) 0.057(3) -0.004(3) 0.004(3) -0.007(3)
C34 0.099(5) 0.117(7) 0.066(4) -0.018(4) -0.002(3) -0.014(5)
C35 0.124(7) 0.137(8) 0.079(5) -0.028(5) 0.004(5) 0.005(6)

loop_
_atom_type_symbol
_atom_type_description
_atom_type_scat_dispersion_real
_atom_type_scat_dispersion_imag
_atom_type_scat_source
C C 0.0181 0.0091 'International Tables Vol C Tables 4.2.6.8 and 6.1.1.4'
H H 0.0000 0.0000 'International Tables Vol C Tables 4.2.6.8 and 6.1.1.4'
N N 0.0311 0.0180 'International Tables Vol C Tables 4.2.6.8 and 6.1.1.4'
O O 0.0492 0.0322 'International Tables Vol C Tables 4.2.6.8 and 6.1.1.4'
S S 0.3331 0.5567 'International Tables Vol C Tables 4.2.6.8 and 6.1.1.4'

loop_
_geom_angle_atom_site_label_1
_geom_angle_atom_site_label_2
_geom_angle_atom_site_label_3
_geom_angle
_geom_angle_site_symmetry_1
_geom_angle_site_symmetry_3
_geom_angle_publ_flag
O1 S1 O2 111.6(3) . . ?
O1 S1 O3 112.6(2) . . ?
O2 S1 O3 111.9(2) . . ?
O1 S1 C1 107.0(2) . . ?
O2 S1 C1 107.5(2) . . ?
O3 S1 C1 105.9(2) . . ?
C17 N1 H1D 109.5 . . ?
C17 N1 H1E 109.5 . . ?
H1D N1 H1E 109.5 . . ?
C17 N1 H1F 109.5 . . ?
H1D N1 H1F 109.5 . . ?
H1E N1 H1F 109.5 . . ?
C19 S2 C18 98.0(3) . . ?
C19 S3 C20 99.0(3) . . ?
C2 C1 S1 113.3(3) . . ?
C2 C1 H1A 108.9 . . ?
S1 C1 H1A 108.9 . . ?
C2 C1 H1B 108.9 . . ?
S1 C1 H1B 108.9 . . ?
H1A C1 H1B 107.7 . . ?
C1 C2 C3 111.7(4) . . ?
C1 C2 H2A 109.3 . . ?
C3 C2 H2A 109.3 . . ?
C1 C2 H2B 109.3 . . ?
C3 C2 H2B 109.3 . . ?
H2A C2 H2B 107.9 . . ?
C4 C3 C2 112.7(4) . . ?
C4 C3 H3A 109.0 . . ?
C2 C3 H3A 109.0 . . ?
C4 C3 H3B 109.0 . . ?
C2 C3 H3B 109.0 . . ?
H3A C3 H3B 107.8 . . ?
C3 C4 C5 113.0(4) . . ?
C3 C4 H4A 109.0 . . ?
C5 C4 H4A 109.0 . . ?
C3 C4 H4B 109.0 . . ?
C5 C4 H4B 109.0 . . ?
H4A C4 H4B 107.8 . . ?
C6 C5 C4 113.6(4) . . ?
C6 C5 H5A 108.8 . . ?
C4 C5 H5A 108.8 . . ?
C6 C5 H5B 108.8 . . ?
C4 C5 H5B 108.8 . . ?
H5A C5 H5B 107.7 . . ?
C7 C6 C5 113.6(4) . . ?
C7 C6 H6A 108.9 . . ?
C5 C6 H6A 108.9 . . ?
C7 C6 H6B 108.9 . . ?
C5 C6 H6B 108.9 . . ?
H6A C6 H6B 107.7 . . ?
C6 C7 C8 114.0(4) . . ?
C6 C7 H7A 108.7 . . ?
C8 C7 H7A 108.7 . . ?
C6 C7 H7B 108.7 . . ?
C8 C7 H7B 108.7 . . ?
H7A C7 H7B 107.6 . . ?
C9 C8 C7 113.7(4) . . ?
C9 C8 H8A 108.8 . . ?
C7 C8 H8A 108.8 . . ?
C9 C8 H8B 108.8 . . ?
C7 C8 H8B 108.8 . . ?
H8A C8 H8B 107.7 . . ?
C10 C9 C8 113.6(4) . . ?
C10 C9 H9A 108.9 . . ?
C8 C9 H9A 108.9 . . ?
C10 C9 H9B 108.9 . . ?
C8 C9 H9B 108.9 . . ?
H9A C9 H9B 107.7 . . ?
C9 C10 C11 113.7(4) . . ?
C9 C10 H10A 108.8 . . ?
C11 C10 H10A 108.8 . . ?
C9 C10 H10B 108.8 . . ?
C11 C10 H10B 108.8 . . ?
H10A C10 H10B 107.7 . . ?
C12 C11 C10 113.5(4) . . ?
C12 C11 H11A 108.9 . . ?
C10 C11 H11A 108.9 . . ?
C12 C11 H11B 108.9 . . ?
C10 C11 H11B 108.9 . . ?
H11A C11 H11B 107.7 . . ?
C13 C12 C11 113.3(4) . . ?
C13 C12 H12A 108.9 . . ?
C11 C12 H12A 108.9 . . ?
C13 C12 H12B 108.9 . . ?
C11 C12 H12B 108.9 . . ?
H12A C12 H12B 107.7 . . ?
C12 C13 C14 113.7(4) . . ?
C12 C13 H13A 108.8 . . ?
C14 C13 H13A 108.8 . . ?
C12 C13 H13B 108.8 . . ?
C14 C13 H13B 108.8 . . ?
H13A C13 H13B 107.7 . . ?
C15 C14 C13 113.1(4) . . ?
C15 C14 H14A 109.0 . . ?
C13 C14 H14A 109.0 . . ?
C15 C14 H14B 109.0 . . ?
C13 C14 H14B 109.0 . . ?
H14A C14 H14B 107.8 . . ?
C14 C15 C16 113.1(5) . . ?
C14 C15 H15A 109.0 . . ?
C16 C15 H15A 109.0 . . ?
C14 C15 H15B 109.0 . . ?
C16 C15 H15B 109.0 . . ?
H15A C15 H15B 107.8 . . ?
C15 C16 H16A 109.5 . . ?
C15 C16 H16B 109.5 . . ?
H16A C16 H16B 109.5 . . ?
C15 C16 H16C 109.5 . . ?
H16A C16 H16C 109.5 . . ?
H16B C16 H16C 109.5 . . ?
C18 C17 N1 108.3(4) . . ?
C18 C17 H17A 110.0 . . ?
N1 C17 H17A 110.0 . . ?
C18 C17 H17B 110.0 . . ?
N1 C17 H17B 110.0 . . ?
H17A C17 H17B 108.4 . . ?
C17 C18 S2 111.0(3) . . ?
C17 C18 H18A 109.4 . . ?
S2 C18 H18A 109.4 . . ?
C17 C18 H18B 109.4 . . ?
S2 C18 H18B 109.4 . . ?
H18A C18 H18B 108.0 . . ?
O4 C19 S2 125.6(4) . . ?
O4 C19 S3 123.4(4) . . ?
S2 C19 S3 110.8(3) . . ?
C21 C20 S3 107.9(3) . . ?
C21 C20 H20A 110.1 . . ?
S3 C20 H20A 110.1 . . ?
C21 C20 H20B 110.1 . . ?
S3 C20 H20B 110.1 . . ?
H20A C20 H20B 108.4 . . ?
C22 C21 C20 112.2(4) . . ?
C22 C21 H21A 109.2 . . ?
C20 C21 H21A 109.2 . . ?
C22 C21 H21B 109.2 . . ?
C20 C21 H21B 109.2 . . ?
H21A C21 H21B 107.9 . . ?
C21 C22 C23 113.4(4) . . ?
C21 C22 H22A 108.9 . . ?
C23 C22 H22A 108.9 . . ?
C21 C22 H22B 108.9 . . ?
C23 C22 H22B 108.9 . . ?
H22A C22 H22B 107.7 . . ?
C24 C23 C22 114.2(4) . . ?
C24 C23 H23A 108.7 . . ?
C22 C23 H23A 108.7 . . ?
C24 C23 H23B 108.7 . . ?
C22 C23 H23B 108.7 . . ?
H23A C23 H23B 107.6 . . ?
C23 C24 C25 114.0(4) . . ?
C23 C24 H24A 108.7 . . ?
C25 C24 H24A 108.7 . . ?
C23 C24 H24B 108.7 . . ?
C25 C24 H24B 108.7 . . ?
H24A C24 H24B 107.6 . . ?
C26 C25 C24 114.2(4) . . ?
C26 C25 H25A 108.7 . . ?
C24 C25 H25A 108.7 . . ?
C26 C25 H25B 108.7 . . ?
C24 C25 H25B 108.7 . . ?
H25A C25 H25B 107.6 . . ?
C25 C26 C27 113.5(4) . . ?
C25 C26 H26A 108.9 . . ?
C27 C26 H26A 108.9 . . ?
C25 C26 H26B 108.9 . . ?
C27 C26 H26B 108.9 . . ?
H26A C26 H26B 107.7 . . ?
C28 C27 C26 113.7(4) . . ?
C28 C27 H27A 108.8 . . ?
C26 C27 H27A 108.8 . . ?
C28 C27 H27B 108.8 . . ?
C26 C27 H27B 108.8 . . ?
H27A C27 H27B 107.7 . . ?
C27 C28 C29 113.6(4) . . ?
C27 C28 H28A 108.8 . . ?
C29 C28 H28A 108.8 . . ?
C27 C28 H28B 108.8 . . ?
C29 C28 H28B 108.8 . . ?
H28A C28 H28B 107.7 . . ?
C28 C29 C30 113.8(4) . . ?
C28 C29 H29A 108.8 . . ?
C30 C29 H29A 108.8 . . ?
C28 C29 H29B 108.8 . . ?
C30 C29 H29B 108.8 . . ?
H29A C29 H29B 107.7 . . ?
C31 C30 C29 113.4(4) . . ?
C31 C30 H30A 108.9 . . ?
C29 C30 H30A 108.9 . . ?
C31 C30 H30B 108.9 . . ?
C29 C30 H30B 108.9 . . ?
H30A C30 H30B 107.7 . . ?
C32 C31 C30 113.7(5) . . ?
C32 C31 H31A 108.8 . . ?
C30 C31 H31A 108.8 . . ?
C32 C31 H31B 108.8 . . ?
C30 C31 H31B 108.8 . . ?
H31A C31 H31B 107.7 . . ?
C33 C32 C31 113.5(5) . . ?
C33 C32 H32A 108.9 . . ?
C31 C32 H32A 108.9 . . ?
C33 C32 H32B 108.9 . . ?
C31 C32 H32B 108.9 . . ?
H32A C32 H32B 107.7 . . ?
C34 C33 C32 114.6(6) . . ?
C34 C33 H33A 108.6 . . ?
C32 C33 H33A 108.6 . . ?
C34 C33 H33B 108.6 . . ?
C32 C33 H33B 108.6 . . ?
H33A C33 H33B 107.6 . . ?
C33 C34 C35 113.3(7) . . ?
C33 C34 H34A 108.9 . . ?
C35 C34 H34A 108.9 . . ?
C33 C34 H34B 108.9 . . ?
C35 C34 H34B 108.9 . . ?
H34A C34 H34B 107.7 . . ?
C34 C35 H35A 109.5 . . ?
C34 C35 H35B 109.5 . . ?
H35A C35 H35B 109.5 . . ?
C34 C35 H35C 109.5 . . ?
H35A C35 H35C 109.5 . . ?
H35B C35 H35C 109.5 . . ?

loop_
_geom_bond_atom_site_label_1
_geom_bond_atom_site_label_2
_geom_bond_distance
_geom_bond_site_symmetry_2
_geom_bond_publ_flag
S1 O1 1.451(4) . ?
S1 O2 1.460(3) . ?
S1 O3 1.466(4) . ?
S1 C1 1.782(4) . ?
N1 C17 1.502(6) . ?
N1 H1D 0.9100 . ?
N1 H1E 0.9100 . ?
N1 H1F 0.9100 . ?
S2 C19 1.777(5) . ?
S2 C18 1.814(5) . ?
S3 C19 1.782(6) . ?
S3 C20 1.828(5) . ?
O4 C19 1.166(7) . ?
C1 C2 1.512(7) . ?
C1 H1A 0.9900 . ?
C1 H1B 0.9900 . ?
C2 C3 1.525(6) . ?
C2 H2A 0.9900 . ?
C2 H2B 0.9900 . ?
C3 C4 1.520(6) . ?
C3 H3A 0.9900 . ?
C3 H3B 0.9900 . ?
C4 C5 1.526(6) . ?
C4 H4A 0.9900 . ?
C4 H4B 0.9900 . ?
C5 C6 1.522(6) . ?
C5 H5A 0.9900 . ?
C5 H5B 0.9900 . ?
C6 C7 1.520(6) . ?
C6 H6A 0.9900 . ?
C6 H6B 0.9900 . ?
C7 C8 1.528(6) . ?
C7 H7A 0.9900 . ?
C7 H7B 0.9900 . ?
C8 C9 1.520(6) . ?
C8 H8A 0.9900 . ?
C8 H8B 0.9900 . ?
C9 C10 1.519(6) . ?
C9 H9A 0.9900 . ?
C9 H9B 0.9900 . ?
C10 C11 1.525(6) . ?
C10 H10A 0.9900 . ?
C10 H10B 0.9900 . ?
C11 C12 1.521(6) . ?
C11 H11A 0.9900 . ?
C11 H11B 0.9900 . ?
C12 C13 1.520(6) . ?
C12 H12A 0.9900 . ?
C12 H12B 0.9900 . ?
C13 C14 1.527(7) . ?
C13 H13A 0.9900 . ?
C13 H13B 0.9900 . ?
C14 C15 1.524(6) . ?
C14 H14A 0.9900 . ?
C14 H14B 0.9900 . ?
C15 C16 1.529(8) . ?
C15 H15A 0.9900 . ?
C15 H15B 0.9900 . ?
C16 H16A 0.9800 . ?
C16 H16B 0.9800 . ?
C16 H16C 0.9800 . ?
C17 C18 1.498(7) . ?
C17 H17A 0.9900 . ?
C17 H17B 0.9900 . ?
C18 H18A 0.9900 . ?
C18 H18B 0.9900 . ?
C20 C21 1.537(7) . ?
C20 H20A 0.9900 . ?
C20 H20B 0.9900 . ?
C21 C22 1.510(7) . ?
C21 H21A 0.9900 . ?
C21 H21B 0.9900 . ?
C22 C23 1.532(7) . ?
C22 H22A 0.9900 . ?
C22 H22B 0.9900 . ?
C23 C24 1.510(6) . ?
C23 H23A 0.9900 . ?
C23 H23B 0.9900 . ?
C24 C25 1.526(7) . ?
C24 H24A 0.9900 . ?
C24 H24B 0.9900 . ?
C25 C26 1.515(6) . ?
C25 H25A 0.9900 . ?
C25 H25B 0.9900 . ?
C26 C27 1.526(6) . ?
C26 H26A 0.9900 . ?
C26 H26B 0.9900 . ?
C27 C28 1.518(7) . ?
C27 H27A 0.9900 . ?
C27 H27B 0.9900 . ?
C28 C29 1.527(7) . ?
C28 H28A 0.9900 . ?
C28 H28B 0.9900 . ?
C29 C30 1.528(7) . ?
C29 H29A 0.9900 . ?
C29 H29B 0.9900 . ?
C30 C31 1.520(8) . ?
C30 H30A 0.9900 . ?
C30 H30B 0.9900 . ?
C31 C32 1.519(8) . ?
C31 H31A 0.9900 . ?
C31 H31B 0.9900 . ?
C32 C33 1.516(9) . ?
C32 H32A 0.9900 . ?
C32 H32B 0.9900 . ?
C33 C34 1.510(10) . ?
C33 H33A 0.9900 . ?
C33 H33B 0.9900 . ?
C34 C35 1.527(11) . ?
C34 H34A 0.9900 . ?
C34 H34B 0.9900 . ?
C35 H35A 0.9800 . ?
C35 H35B 0.9800 . ?
C35 H35C 0.9800 . ?

loop_
_geom_hbond_atom_site_label_D
_geom_hbond_atom_site_label_H
_geom_hbond_atom_site_label_A
_geom_hbond_distance_DH
_geom_hbond_distance_HA
_geom_hbond_distance_DA
_geom_hbond_angle_DHA
_geom_hbond_site_symmetry_A
_geom_hbond_publ_flag
N1 H1D O1 0.91 2.08 2.957(6) 160.3 1_465 yes
N1 H1D O3 0.91 2.40 2.868(5) 111.8 2_557 yes
N1 H1E S1 0.91 2.85 3.631(3) 144.6 2_657 yes
N1 H1E O2 0.91 1.95 2.852(4) 172.8 2_657 yes
N1 H1F O3 0.91 1.99 2.898(6) 174.8 1_455 yes

loop_
_geom_torsion_atom_site_label_1
_geom_torsion_atom_site_label_2
_geom_torsion_atom_site_label_3
_geom_torsion_atom_site_label_4
_geom_torsion
_geom_torsion_site_symmetry_1
_geom_torsion_site_symmetry_2
_geom_torsion_site_symmetry_3
_geom_torsion_site_symmetry_4
_geom_torsion_publ_flag
O1 S1 C1 C2 -73.9(4) . . . . ?
O2 S1 C1 C2 46.1(5) . . . . ?
O3 S1 C1 C2 165.8(3) . . . . ?
S1 C1 C2 C3 177.6(3) . . . . ?
C1 C2 C3 C4 176.1(4) . . . . ?
C2 C3 C4 C5 178.8(4) . . . . ?
C3 C4 C5 C6 -174.1(4) . . . . ?
C4 C5 C6 C7 -179.4(4) . . . . ?
C5 C6 C7 C8 -177.3(4) . . . . ?
C6 C7 C8 C9 180.0(4) . . . . ?
C7 C8 C9 C10 -179.5(4) . . . . ?
C8 C9 C10 C11 -179.7(4) . . . . ?
C9 C10 C11 C12 -180.0(4) . . . . ?
C10 C11 C12 C13 -179.8(4) . . . . ?
C11 C12 C13 C14 180.0(4) . . . . ?
C12 C13 C14 C15 -180.0(4) . . . . ?
C13 C14 C15 C16 179.9(5) . . . . ?
N1 C17 C18 S2 168.7(4) . . . . ?
C19 S2 C18 C17 158.8(5) . . . . ?
C18 S2 C19 O4 -1.7(6) . . . . ?
C18 S2 C19 S3 173.8(3) . . . . ?
C20 S3 C19 O4 -6.1(6) . . . . ?
C20 S3 C19 S2 178.3(3) . . . . ?
C19 S3 C20 C21 175.5(3) . . . . ?
S3 C20 C21 C22 177.5(3) . . . . ?
C20 C21 C22 C23 -179.3(4) . . . . ?
C21 C22 C23 C24 179.5(4) . . . . ?
C22 C23 C24 C25 -179.8(4) . . . . ?
C23 C24 C25 C26 -179.8(4) . . . . ?
C24 C25 C26 C27 179.8(4) . . . . ?
C25 C26 C27 C28 179.6(4) . . . . ?
C26 C27 C28 C29 -179.9(4) . . . . ?
C27 C28 C29 C30 -179.9(4) . . . . ?
C28 C29 C30 C31 -177.9(4) . . . . ?
C29 C30 C31 C32 177.2(5) . . . . ?
C30 C31 C32 C33 -175.8(5) . . . . ?
C31 C32 C33 C34 179.6(6) . . . . ?
C32 C33 C34 C35 178.1(7) . . . . ?
